data_7720127
loop_
_publ_author_name
'Buth, Julian'
'Vishnevskiy, Yury V.'
'Lamm, Jan-Hendrik'
'Neumann, Beate'
'Stammler, Hans-Georg'
'Mitzel, Norbert W.'

_publ_section_title
;
 Tuning reactivity through implementation of the HSAB concept in oxygen-
 and sulphur-bridged Al/P and Ga/P FLPs.
;
_journal_issue 6
_journal_name_full 'Dalton transactions (Cambridge, England : 2003)'
_journal_page_first 2691
_journal_page_last 2701
_journal_paper_doi 10.1039/d6dt00151c
_journal_volume 55
_journal_year 2026
_chemical_formula_moiety 'C22 H56 Al O2 P S2 Si4'
_chemical_formula_sum 'C22 H56 Al O2 P S2 Si4'
_chemical_formula_weight 587.118
_space_group_crystal_system monoclinic
_space_group_IT_number 14
_space_group_name_Hall '-P 2yn'
_space_group_name_H-M_alt 'P 1 21/n 1'
_symmetry_Int_Tables_number 14
_atom_sites_solution_primary dual
_audit_creation_date 2025-02-07
_audit_creation_method
;
Olex2 1.5-alpha
(compiled 2024.12.18 svn.re4d4a415 for OlexSys, GUI svn.r7107)
;
_audit_update_record
;
2025-11-17 deposited with the CCDC.	2026-01-21 downloaded from the CCDC.
;
_cell_angle_alpha 90
_cell_angle_beta 97.8697(3)
_cell_angle_gamma 90
_cell_formula_units_Z 4
_cell_length_a 17.00365(7)
_cell_length_b 11.56562(3)
_cell_length_c 17.31949(6)
_cell_measurement_reflns_used 99216
_cell_measurement_temperature 100.01(10)
_cell_measurement_theta_max 75.8810
_cell_measurement_theta_min 2.5550
_cell_volume 3373.93(2)
_computing_cell_refinement 'CrysAlisPro 1.171.43.143a (Rigaku OD, 2024)'
_computing_data_collection 'CrysAlisPro system (CCD 43.143a 64-bit (release 25-10-2024))'
_computing_data_reduction 'CrysAlisPro 1.171.43.143a (Rigaku OD, 2024)'
_computing_molecular_graphics 'Olex2 1.5-alpha (Dolomanov et al., 2009)'
_computing_publication_material 'Olex2 1.5-alpha (Dolomanov et al., 2009)'
_computing_structure_refinement 'olex2.refine 1.5-alpha (Bourhis et al., 2015)'
_computing_structure_solution 'SHELXT 2018/2 (Sheldrick, 2018)'
_diffrn_ambient_environment N~2~
_diffrn_ambient_temperature 100.01(10)
_diffrn_detector 'CCD plate'
_diffrn_detector_area_resol_mean 5.3114
_diffrn_detector_type Atlas
_diffrn_measured_fraction_theta_full 0.9989
_diffrn_measured_fraction_theta_max 0.9956
_diffrn_measurement_details
;
List of Runs (angles in degrees, time in seconds):

  # Type    Start    End  Width  t~exp~   \w     \q     \k     \f   Frames
#--------------------------------------------------------------------------
  1  \w   -114.00 -19.00   1.00    1.00    --  -41.83 -38.00 120.00   95
  2  \w    -64.00  31.00   1.00    1.00    --  -41.83  38.00  60.00   95
  3  \w    -64.00  31.00   1.00    1.00    --  -41.83  38.00-120.00   95
  4  \w   -120.00  -5.00   1.00    1.00    --  -41.83 -19.00-120.00  115
  5  \w   -112.00 -15.00   1.00    1.00    --  -41.83 -57.00  30.00   97
  6  \w    -64.00  31.00   1.00    1.00    --  -41.83  38.00 -60.00   95
  7  \w   -112.00 -15.00   1.00    1.00    --  -41.83 -57.00 -30.00   97
  8  \w   -112.00 -15.00   1.00    1.00    --  -41.83 -57.00-150.00   97
  9  \w      9.00  42.00   1.00    1.00    --   41.83  81.00-115.62   33
 10  \w     10.00  42.00   1.00    1.00    --   41.83  80.00   3.28   32
 11  \w      8.00  83.00   1.00    1.00    --   41.83-103.00 121.00   75
 12  \w     10.00  42.00   1.00    1.00    --   41.83  80.00  84.04   32
 13  \w     10.00  42.00   1.00    1.00    --   41.83  79.00 179.38   32
 14  \w     27.00  95.00   1.00    1.00    --   41.83-125.00 -30.00   68
 15  \w      9.00  42.00   1.00    1.00    --   41.83  81.00 -53.75   33
 16  \w     10.00  42.00   1.00    1.00    --   41.83  79.00 153.85   32
 17  \w     83.00 178.00   1.00    4.50    --  111.00  61.00   0.00   95
 18  \w     87.00 178.00   1.00    4.50    --  111.00  45.00-150.00   91
 19  \w     87.00 178.00   1.00    4.50    --  111.00  45.00 150.00   91
 20  \w     83.00 178.00   1.00    4.50    --  111.00  61.00  30.00   95
 21  \w     87.00 178.00   1.00    4.50    --  111.00  45.00  90.00   91
 22  \w     83.00 178.00   1.00    4.50    --  111.00  61.00 -60.00   95
 23  \w     83.00 178.00   1.00    4.50    --  111.00  61.00 -90.00   95
 24  \w     83.00 178.00   1.00    4.50    --  111.00  61.00 -60.00   95
 25  \w     87.00 178.00   1.00    4.50    --  111.00  45.00 120.00   91
 26  \w     41.00 112.00   1.00    4.50    --  111.00-125.00   0.00   71
 27  \w     40.00 135.00   1.00    4.50    --  111.00 -45.00   0.00   95
 28  \w     83.00 178.00   1.00    4.50    --  111.00  61.00-180.00   95
 29  \w     83.00 178.00   1.00    4.50    --  111.00  61.00-180.00   95
 30  \w     41.00 112.00   1.00    4.50    --  111.00-125.00  30.00   71
 31  \w     38.00 134.00   1.00    4.50    --  111.00 -38.00-167.98   96
 32  \w     83.00 178.00   1.00    4.50    --  111.00  61.00-120.00   95
 33  \w     83.00 178.00   1.00    4.50    --  111.00  61.00-120.00   95
 34  \w     83.00 178.00   1.00    4.50    --  111.00  61.00 -90.00   95
 35  \w     83.00 178.00   1.00    4.50    --  111.00  61.00-150.00   95
 36  \w     37.00 142.00   1.00    4.50    --  111.00 -77.00  90.00  105
 37  \w     83.00 178.00   1.00    4.50    --  111.00  61.00 -30.00   95
 38  \w     39.00 141.00   1.00    4.50    --  111.00 -70.00  14.32  102
 39  \w     83.00 178.00   1.00    4.50    --  111.00  61.00  90.00   95
 40  \w     83.00 178.00   1.00    4.50    --  111.00  61.00  90.00   95
 41  \w     37.00 142.00   1.00    4.50    --  111.00 -77.00  90.00  105
 42  \w     87.00 178.00   1.00    4.50    --  111.00  45.00 -60.00   91
 43  \w     87.00 178.00   1.00    4.50    --  111.00  45.00 -30.00   91
 44  \w     87.00 178.00   1.00    4.50    --  111.00  45.00  60.00   91
 45  \w     87.00 178.00   1.00    4.50    --  111.00  45.00-120.00   91
 46  \w     87.00 178.00   1.00    4.50    --  111.00  45.00 -90.00   91
 47  \w     83.00 178.00   1.00    4.50    --  111.00  61.00 -30.00   95
 48  \w     87.00 178.00   1.00    4.50    --  111.00  45.00  90.00   91
 49  \w     87.00 178.00   1.00    4.50    --  111.00  45.00   0.00   91
 50  \w     87.00 178.00   1.00    4.50    --  111.00  45.00  30.00   91
 51  \w     83.00 178.00   1.00    4.50    --  111.00  61.00 150.00   95
 52  \w     87.00 178.00   1.00    4.50    --  111.00  45.00-180.00   91
 53  \w     87.00 178.00   1.00    4.50    --  111.00  45.00-180.00   91
 54  \w     87.00 178.00   1.00    4.50    --  111.00  45.00-150.00   91
 55  \w     40.00 135.00   1.00    4.50    --  111.00 -45.00  90.00   95
 56  \w     83.00 178.00   1.00    4.50    --  111.00  61.00 150.00   95
 57  \w     40.00 135.00   1.00    4.50    --  111.00 -45.00   0.00   95
 58  \w     41.00 112.00   1.00    4.50    --  111.00-125.00 120.00   71
 59  \w     37.00 142.00   1.00    4.50    --  111.00 -77.00-180.00  105
 60  \w     96.00 142.00   1.00    4.50    --  111.00 -77.00-180.00   46
 61  \w     67.00 112.00   1.00    4.50    --  111.00-125.00 -90.00   45
 62  \w     42.00 106.00   1.00    4.50    --  111.00 -94.00  30.00   64
 63  \w    128.00 156.00   1.00    4.50    --  111.00  61.00  60.00   28
 64  \w     86.00 112.00   1.00    4.50    --  111.00-125.00 -30.00   26
 65  \w     42.00  83.00   1.00    4.50    --  111.00-125.00 -30.00   41
 66  \w     82.00 107.00   1.00    4.50    --  111.00 -94.00 120.00   25
 67  \w    106.00 171.00   1.00    4.50    --  111.00 125.00  90.00   65
 68  \w     39.00  66.00   1.00    4.50    --  111.00 -94.00 120.00   27
 69  \w     83.00 134.00   1.00    4.50    --  111.00  61.00 120.00   51
 70  \w     50.00  79.00   1.00    4.50    --  111.00 -45.00  90.00   29
 71  \w     83.00 109.00   1.00    4.50    --  111.00  61.00  60.00   26
 72  \w     42.00 111.00   1.00    4.50    --  111.00-125.00 -60.00   69
 73  \w     34.00  71.00   1.00    4.50    --  111.00 -94.00-180.00   37
 74  \w     79.00 106.00   1.00    4.50    --  111.00 -94.00-180.00   27
 75  \w     67.00 107.00   1.00    4.50    --  111.00 -94.00 150.00   40
 76  \w     49.00  88.00   1.00    4.50    --  111.00 -70.00  14.32   39
 77  \w     39.00  66.00   1.00    4.50    --  111.00 -38.00-167.98   27
;
_diffrn_measurement_device 'four-circle diffractometer'
_diffrn_measurement_device_type 'SuperNova, Dual, Cu at home/near, Atlas'
_diffrn_measurement_method '\w scans'
_diffrn_orient_matrix_type 'CrysAlisPro convention (1999,Acta A55,543-557)'
_diffrn_orient_matrix_UB_11 -0.0388537000
_diffrn_orient_matrix_UB_12 0.0096440000
_diffrn_orient_matrix_UB_13 -0.0855002000
_diffrn_orient_matrix_UB_21 -0.0136827000
_diffrn_orient_matrix_UB_22 0.1302091000
_diffrn_orient_matrix_UB_23 0.0114195000
_diffrn_orient_matrix_UB_31 0.0816412000
_diffrn_orient_matrix_UB_32 0.0264013000
_diffrn_orient_matrix_UB_33 -0.0250008000
_diffrn_radiation_monochromator mirror
_diffrn_radiation_probe x-ray
_diffrn_radiation_type 'Cu K\a'
_diffrn_radiation_wavelength 1.54184
_diffrn_reflns_av_R_equivalents 0.0257
_diffrn_reflns_av_unetI/netI 0.0088
_diffrn_reflns_Laue_measured_fraction_full 0.9989
_diffrn_reflns_Laue_measured_fraction_max 0.9956
_diffrn_reflns_limit_h_max 21
_diffrn_reflns_limit_h_min -19
_diffrn_reflns_limit_k_max 14
_diffrn_reflns_limit_k_min -14
_diffrn_reflns_limit_l_max 21
_diffrn_reflns_limit_l_min -21
_diffrn_reflns_number 124076
_diffrn_reflns_point_group_measured_fraction_full 0.9989
_diffrn_reflns_point_group_measured_fraction_max 0.9956
_diffrn_reflns_theta_full 67.6840
_diffrn_reflns_theta_max 76.08
_diffrn_reflns_theta_min 3.92
_diffrn_source 'micro-focus sealed X-ray tube'
_diffrn_source_type 'SuperNova (Cu) X-ray Source'
_exptl_absorpt_coefficient_mu 3.622
_exptl_absorpt_correction_T_max 1.000
_exptl_absorpt_correction_T_min 0.256
_exptl_absorpt_correction_type gaussian
_exptl_absorpt_process_details
;
CrysAlisPro 1.171.43.143a (Rigaku Oxford Diffraction, 2024)
Numerical absorption correction based on gaussian integration over
a multifaceted crystal model
Empirical absorption correction using spherical harmonics,
implemented in SCALE3 ABSPACK scaling algorithm.
;
_exptl_crystal_colour 'clear colourless'
_exptl_crystal_colour_lustre clear
_exptl_crystal_colour_primary colourless
_exptl_crystal_density_diffrn 1.156
_exptl_crystal_description irregular
_exptl_crystal_F_000 1291.109
_exptl_crystal_size_max 0.37
_exptl_crystal_size_mid 0.17
_exptl_crystal_size_min 0.12
_refine_diff_density_max 0.1957
_refine_diff_density_min -0.1497
_refine_diff_density_rms 0.0346
_refine_ls_d_res_high 0.7942
_refine_ls_d_res_low 11.2724
_refine_ls_goodness_of_fit_ref 1.0071
_refine_ls_hydrogen_treatment refall
_refine_ls_matrix_type full
_refine_ls_number_constraints 0
_refine_ls_number_parameters 513
_refine_ls_number_reflns 7025
_refine_ls_number_restraints 0
_refine_ls_restrained_S_all 1.0071
_refine_ls_R_factor_all 0.0162
_refine_ls_R_factor_gt 0.0161
_refine_ls_shift/su_max 0.0006
_refine_ls_shift/su_mean 0.0001
_refine_ls_structure_factor_coef Fsqd
_refine_ls_weighting_details 'w=1/[\s^2^(Fo^2^)+(0.0000P)^2^+1.5931P] where P=(Fo^2^+2Fc^2^)/3'
_refine_ls_weighting_scheme calc
_refine_ls_wR_factor_gt 0.0360
_refine_ls_wR_factor_ref 0.0361
_reflns_Friedel_coverage 0.0
_reflns_limit_h_max 14
_reflns_limit_h_min -21
_reflns_limit_k_max 14
_reflns_limit_k_min 0
_reflns_limit_l_max 21
_reflns_limit_l_min -13
_reflns_number_gt 7001
_reflns_number_total 7025
_reflns_threshold_expression I>=2u(I)
_cod_data_source_file d6dt00151c3.cif
_cod_data_source_block AlSPxSO2
_cod_original_cell_volume 3373.94(2)
_cod_database_code 7720127
_chemical_oxdiff_formula 'C22 H56 Al O2 P S2 Si4'
_olex2_refinement_description
;
;
_olex2_refine_details
;
Refinement using NoSpherA2, an implementation of
NOn-SPHERical Atom-form-factors in Olex2.
Please cite:
F. Kleemiss et al. Chem. Sci. DOI 10.1039/D0SC05526C - 2021
NoSpherA2 implementation of HAR makes use of
tailor-made aspherical atomic form factors calculated
on-the-fly from a Hirshfeld-partitioned electron density (ED) - not from
spherical-atom form factors.

The ED is calculated from a gaussian basis set single determinant SCF
wavefunction - either Hartree-Fock or DFT using selected funtionals
- for a fragment of the crystal.
This fragment can be embedded in an electrostatic crystal field by employing cluster charges
or modelled using implicit solvation models, depending on the software used.
The following options were used:
   SOFTWARE:       ORCA 5.0
   PARTITIONING:   NoSpherA2
   INT ACCURACY:   Normal
   METHOD:         R2SCAN
   BASIS SET:      def2-TZVPP
   CHARGE:         0
   MULTIPLICITY:   1
   DATE:           2025-02-07_09-41-00
;
_olex2_date_sample_data_collection 2025-02-06
_olex2_submission_special_instructions 'No special instructions were received'
_oxdiff_exptl_absorpt_empirical_details
;
Empirical correction (ABSPACK) includes:
- Absorption correction using spherical harmonics
- Frame scaling
- Detector area scaling
;
_oxdiff_exptl_absorpt_empirical_full_max 1.313
_oxdiff_exptl_absorpt_empirical_full_min 0.753

loop_
_space_group_symop_id
_space_group_symop_operation_xyz
1 x,y,z
2 -x+1/2,y+1/2,-z+1/2
3 -x,-y,-z
4 x-1/2,-y-1/2,z-1/2

loop_
_atom_site_label
_atom_site_type_symbol
_atom_site_fract_x
_atom_site_fract_y
_atom_site_fract_z
_atom_site_U_iso_or_equiv
_atom_site_adp_type
_atom_site_occupancy
_atom_site_refinement_flags_posn
S1 S 0.358441(12) 0.378550(18) 0.471162(12) 0.01414(4) Uani 1.000000 .
S2 S 0.335287(13) 0.128345(18) 0.364107(12) 0.01552(5) Uani 1.000000 .
P1 P 0.417319(13) 0.283638(19) 0.400726(13) 0.01388(5) Uani 1.000000 .
Si1 Si 0.178966(14) 0.03927(2) 0.546478(14) 0.01354(5) Uani 1.000000 .
Si2 Si 0.248819(14) 0.24364(2) 0.654468(13) 0.01300(5) Uani 1.000000 .
Si3 Si 0.076642(14) 0.33762(2) 0.340682(14) 0.01644(5) Uani 1.000000 .
Si4 Si 0.161679(14) 0.53583(2) 0.448753(14) 0.01435(5) Uani 1.000000 .
Al1 Al 0.235317(14) 0.27280(2) 0.464407(14) 0.01060(5) Uani 1.000000 .
O1 O 0.25902(4) 0.18998(5) 0.38061(3) 0.01442(12) Uani 1.000000 .
O2 O 0.35995(4) 0.04004(6) 0.42297(4) 0.02236(14) Uani 1.000000 .
C1 C 0.24408(5) 0.17089(7) 0.55715(5) 0.01184(16) Uani 1.000000 .
H1 H 0.3048(7) 0.1371(11) 0.5565(7) 0.025(3) Uiso 1.000000 .
C2 C 0.16536(6) -0.02405(9) 0.44550(6) 0.0237(2) Uani 1.000000 .
H2a H 0.2222(9) -0.0592(13) 0.4319(8) 0.046(4) Uiso 1.000000 .
H2b H 0.1207(9) -0.0916(13) 0.4421(8) 0.051(4) Uiso 1.000000 .
H2c H 0.1456(8) 0.0362(13) 0.4014(8) 0.046(4) Uiso 1.000000 .
C3 C 0.22246(7) -0.08465(8) 0.60831(6) 0.0244(2) Uani 1.000000 .
H3a H 0.2776(10) -0.1144(15) 0.5902(9) 0.066(5) Uiso 1.000000 .
H3b H 0.2338(10) -0.0642(15) 0.6691(10) 0.066(5) Uiso 1.000000 .
H3c H 0.1828(8) -0.1567(13) 0.6002(8) 0.047(4) Uiso 1.000000 .
C4 C 0.07881(6) 0.07268(9) 0.57492(6) 0.0219(2) Uani 1.000000 .
H4a H 0.0834(8) 0.0921(12) 0.6367(8) 0.043(4) Uiso 1.000000 .
H4b H 0.0507(8) 0.1488(13) 0.5448(8) 0.045(4) Uiso 1.000000 .
H4c H 0.0398(8) 0.0014(13) 0.5622(8) 0.046(4) Uiso 1.000000 .
C5 C 0.25691(7) 0.14181(9) 0.73971(6) 0.0265(2) Uani 1.000000 .
H5a H 0.2037(9) 0.0854(14) 0.7383(9) 0.052(4) Uiso 1.000000 .
H5b H 0.3085(9) 0.0855(13) 0.7419(8) 0.047(4) Uiso 1.000000 .
H5c H 0.2644(9) 0.1918(14) 0.7927(9) 0.054(4) Uiso 1.000000 .
C6 C 0.15822(6) 0.33353(8) 0.66197(6) 0.01913(18) Uani 1.000000 .
H6a H 0.1403(9) 0.3860(14) 0.6123(9) 0.062(5) Uiso 1.000000 .
H6b H 0.1079(9) 0.2810(14) 0.6659(9) 0.057(4) Uiso 1.000000 .
H6c H 0.1671(9) 0.3880(13) 0.7124(9) 0.051(4) Uiso 1.000000 .
C7 C 0.33989(6) 0.33693(9) 0.67426(5) 0.02024(19) Uani 1.000000 .
H7a H 0.3927(9) 0.2846(13) 0.6693(8) 0.049(4) Uiso 1.000000 .
H7b H 0.3397(9) 0.4099(13) 0.6340(9) 0.050(4) Uiso 1.000000 .
H7c H 0.3441(8) 0.3712(12) 0.7321(8) 0.045(4) Uiso 1.000000 .
C8 C 0.14299(5) 0.37651(7) 0.43362(5) 0.01352(16) Uani 1.000000 .
H8 H 0.1052(7) 0.3556(11) 0.4791(7) 0.029(3) Uiso 1.000000 .
C9 C 0.01513(7) 0.20867(10) 0.35938(7) 0.0300(2) Uani 1.000000 .
H9a H 0.0529(10) 0.1318(15) 0.3782(9) 0.063(5) Uiso 1.000000 .
H9b H -0.0195(10) 0.2286(15) 0.4038(10) 0.068(5) Uiso 1.000000 .
H9c H -0.0230(9) 0.1861(14) 0.3076(9) 0.062(5) Uiso 1.000000 .
C10 C 0.00171(8) 0.45102(11) 0.30384(8) 0.0379(3) Uani 1.000000 .
H10a H -0.0409(11) 0.4714(17) 0.3462(11) 0.082(6) Uiso 1.000000 .
H10b H 0.0285(9) 0.5282(15) 0.2884(9) 0.061(5) Uiso 1.000000 .
H10c H -0.0319(10) 0.4169(15) 0.2507(9) 0.063(5) Uiso 1.000000 .
C11 C 0.12941(7) 0.30682(12) 0.25486(6) 0.0323(3) Uani 1.000000 .
H11a H 0.1668(10) 0.3791(16) 0.2399(10) 0.070(5) Uiso 1.000000 .
H11b H 0.1668(10) 0.2334(15) 0.2627(9) 0.062(5) Uiso 1.000000 .
H11c H 0.0841(9) 0.2899(14) 0.2044(9) 0.056(4) Uiso 1.000000 .
C12 C 0.22651(6) 0.57136(8) 0.54233(6) 0.01951(19) Uani 1.000000 .
H12a H 0.1981(9) 0.5499(13) 0.5929(9) 0.053(4) Uiso 1.000000 .
H12b H 0.2835(9) 0.5302(13) 0.5486(8) 0.052(4) Uiso 1.000000 .
H12c H 0.2375(8) 0.6644(13) 0.5438(8) 0.045(4) Uiso 1.000000 .
C13 C 0.06874(6) 0.62033(9) 0.45795(7) 0.0282(2) Uani 1.000000 .
H13a H 0.0286(10) 0.6264(15) 0.4048(10) 0.068(5) Uiso 1.000000 .
H13b H 0.0376(10) 0.5855(15) 0.5027(10) 0.068(5) Uiso 1.000000 .
H13c H 0.0839(9) 0.7078(14) 0.4757(8) 0.051(4) Uiso 1.000000 .
C14 C 0.20998(7) 0.60189(9) 0.36828(6) 0.0241(2) Uani 1.000000 .
H14a H 0.2714(9) 0.5739(14) 0.3705(9) 0.056(4) Uiso 1.000000 .
H14b H 0.1784(9) 0.5836(14) 0.3125(9) 0.060(4) Uiso 1.000000 .
H14c H 0.2133(9) 0.6952(13) 0.3769(8) 0.050(4) Uiso 1.000000 .
C15 C 0.42562(6) 0.36751(8) 0.31017(6) 0.0216(2) Uani 1.000000 .
C16 C 0.34079(7) 0.37701(9) 0.26680(6) 0.0253(2) Uani 1.000000 .
H16a H 0.3178(8) 0.2934(13) 0.2449(8) 0.044(4) Uiso 1.000000 .
H16b H 0.2996(8) 0.4155(11) 0.3034(7) 0.035(3) Uiso 1.000000 .
H16c H 0.3422(9) 0.4324(14) 0.2172(9) 0.056(4) Uiso 1.000000 .
C17 C 0.45744(7) 0.48972(9) 0.33020(7) 0.0298(2) Uani 1.000000 .
H17a H 0.4195(8) 0.5366(12) 0.3672(8) 0.040(4) Uiso 1.000000 .
H17b H 0.5160(9) 0.4887(14) 0.3611(9) 0.060(4) Uiso 1.000000 .
H17c H 0.4579(9) 0.5357(14) 0.2768(9) 0.058(4) Uiso 1.000000 .
C18 C 0.47805(8) 0.30467(11) 0.25811(7) 0.0350(3) Uani 1.000000 .
H18a H 0.5388(9) 0.3078(13) 0.2828(8) 0.052(4) Uiso 1.000000 .
H18b H 0.4595(9) 0.2143(14) 0.2458(8) 0.051(4) Uiso 1.000000 .
H18c H 0.4722(9) 0.3492(14) 0.2028(9) 0.058(4) Uiso 1.000000 .
C19 C 0.51219(5) 0.22609(8) 0.45342(6) 0.02101(19) Uani 1.000000 .
C20 C 0.57504(6) 0.32147(10) 0.46546(8) 0.0328(3) Uani 1.000000 .
H20a H 0.5938(9) 0.3492(13) 0.4121(9) 0.053(4) Uiso 1.000000 .
H20b H 0.5527(9) 0.3970(14) 0.4925(9) 0.052(4) Uiso 1.000000 .
H20c H 0.6273(9) 0.2885(14) 0.5044(9) 0.059(4) Uiso 1.000000 .
C21 C 0.54253(6) 0.12460(10) 0.40811(7) 0.0286(2) Uani 1.000000 .
H21a H 0.4996(8) 0.0567(13) 0.3959(8) 0.045(4) Uiso 1.000000 .
H21b H 0.5605(9) 0.1502(13) 0.3539(9) 0.054(4) Uiso 1.000000 .
H21c H 0.5932(9) 0.0871(13) 0.4429(9) 0.055(4) Uiso 1.000000 .
C22 C 0.49495(6) 0.18350(10) 0.53352(6) 0.0259(2) Uani 1.000000 .
H22a H 0.4791(8) 0.2564(12) 0.5694(8) 0.040(4) Uiso 1.000000 .
H22b H 0.4480(8) 0.1195(12) 0.5275(8) 0.041(3) Uiso 1.000000 .
H22c H 0.5486(9) 0.1423(13) 0.5629(8) 0.049(4) Uiso 1.000000 .

loop_
_atom_site_aniso_label
_atom_site_aniso_U_11
_atom_site_aniso_U_22
_atom_site_aniso_U_33
_atom_site_aniso_U_12
_atom_site_aniso_U_13
_atom_site_aniso_U_23
S1 0.01437(10) 0.01268(9) 0.01635(10) -0.00289(8) 0.00561(7) -0.00236(8)
S2 0.01793(10) 0.01293(10) 0.01663(10) -0.00038(8) 0.00574(8) -0.00298(8)
P1 0.01447(10) 0.01185(10) 0.01654(10) -0.00152(8) 0.00647(8) -0.00041(8)
Si1 0.01532(11) 0.01102(11) 0.01498(11) -0.00249(9) 0.00462(8) -0.00068(8)
Si2 0.01617(11) 0.01236(11) 0.01046(10) -0.00049(9) 0.00176(8) 0.00035(8)
Si3 0.01551(11) 0.01540(11) 0.01700(11) 0.00059(9) -0.00287(9) 0.00015(9)
Si4 0.01575(11) 0.01091(11) 0.01625(11) 0.00113(9) 0.00171(9) 0.00030(9)
Al1 0.01137(11) 0.00984(11) 0.01066(11) -0.00036(9) 0.00183(9) 0.00053(9)
O1 0.0164(3) 0.0140(3) 0.0129(3) 0.0000(2) 0.0023(2) -0.0017(2)
O2 0.0203(3) 0.0144(3) 0.0326(4) 0.0012(3) 0.0045(3) 0.0038(3)
C1 0.0127(4) 0.0111(4) 0.0118(4) -0.0010(3) 0.0020(3) 0.0007(3)
C2 0.0289(5) 0.0220(5) 0.0210(5) -0.0097(4) 0.0066(4) -0.0075(4)
C3 0.0303(5) 0.0136(4) 0.0297(5) 0.0005(4) 0.0062(4) 0.0043(4)
C4 0.0163(4) 0.0228(5) 0.0276(5) -0.0048(4) 0.0071(4) -0.0037(4)
C5 0.0441(6) 0.0205(5) 0.0143(4) -0.0005(5) 0.0015(4) 0.0039(4)
C6 0.0192(4) 0.0181(4) 0.0211(5) 0.0001(4) 0.0064(4) -0.0035(4)
C7 0.0194(5) 0.0232(5) 0.0172(4) -0.0038(4) -0.0005(3) -0.0039(4)
C8 0.0131(4) 0.0120(4) 0.0151(4) 0.0007(3) 0.0008(3) 0.0005(3)
C9 0.0293(6) 0.0283(6) 0.0299(6) -0.0118(5) -0.0048(5) -0.0008(4)
C10 0.0349(6) 0.0268(6) 0.0446(7) 0.0097(5) -0.0208(5) -0.0026(5)
C11 0.0276(5) 0.0521(7) 0.0159(5) 0.0024(5) -0.0011(4) -0.0020(5)
C12 0.0231(5) 0.0159(4) 0.0193(4) -0.0017(4) 0.0019(4) -0.0032(4)
C13 0.0220(5) 0.0195(5) 0.0427(6) 0.0056(4) 0.0031(5) -0.0058(5)
C14 0.0353(6) 0.0176(5) 0.0201(5) -0.0009(4) 0.0061(4) 0.0046(4)
C15 0.0289(5) 0.0182(5) 0.0203(4) -0.0020(4) 0.0129(4) 0.0023(4)
C16 0.0370(6) 0.0230(5) 0.0163(4) -0.0006(4) 0.0054(4) 0.0032(4)
C17 0.0376(6) 0.0205(5) 0.0335(6) -0.0081(5) 0.0132(5) 0.0054(4)
C18 0.0447(7) 0.0343(6) 0.0319(6) 0.0019(5) 0.0261(5) 0.0012(5)
C19 0.0140(4) 0.0194(5) 0.0300(5) -0.0001(4) 0.0044(4) -0.0006(4)
C20 0.0190(5) 0.0283(6) 0.0503(7) -0.0065(4) 0.0017(5) -0.0015(5)
C21 0.0206(5) 0.0242(5) 0.0428(6) 0.0049(4) 0.0103(5) -0.0019(5)
C22 0.0231(5) 0.0261(5) 0.0274(5) 0.0032(4) -0.0009(4) 0.0035(4)

loop_
_atom_type_symbol
_atom_type_scat_dispersion_real
_atom_type_scat_dispersion_imag
_atom_type_scat_source
_atom_type_scat_dispersion_source
Al 0.21258 0.24606 'NoSpherA2: Chem.Sci. 2021, DOI:10.1039/D0SC05526C' 'Brennan, Cowan, Rev. Sci. Instrum., 1992, 63, 850'
C 0.01788 0.00908 'NoSpherA2: Chem.Sci. 2021, DOI:10.1039/D0SC05526C' 'Brennan, Cowan, Rev. Sci. Instrum., 1992, 63, 850'
H 0.00000 0.00000 'NoSpherA2: Chem.Sci. 2021, DOI:10.1039/D0SC05526C' 'Brennan, Cowan, Rev. Sci. Instrum., 1992, 63, 850'
O 0.04960 0.03234 'NoSpherA2: Chem.Sci. 2021, DOI:10.1039/D0SC05526C' 'Brennan, Cowan, Rev. Sci. Instrum., 1992, 63, 850'
P 0.29730 0.43501 'NoSpherA2: Chem.Sci. 2021, DOI:10.1039/D0SC05526C' 'Brennan, Cowan, Rev. Sci. Instrum., 1992, 63, 850'
S 0.33376 0.55840 'NoSpherA2: Chem.Sci. 2021, DOI:10.1039/D0SC05526C' 'Brennan, Cowan, Rev. Sci. Instrum., 1992, 63, 850'
Si 0.25463 0.33074 'NoSpherA2: Chem.Sci. 2021, DOI:10.1039/D0SC05526C' 'Brennan, Cowan, Rev. Sci. Instrum., 1992, 63, 850'

loop_
_exptl_crystal_face_index_h
_exptl_crystal_face_index_k
_exptl_crystal_face_index_l
_exptl_crystal_face_perp_dist
0 0 1 0.0610
0 0 -1 0.0569
-5 -1 2 0.1148
5 1 -2 0.1148
3 5 -1 0.0869
-3 -5 1 0.0869
-5 4 3 0.1482
5 -4 -3 0.1482
-5 -3 4 0.0832

loop_
_geom_angle_atom_site_label_1
_geom_angle_atom_site_label_2
_geom_angle_atom_site_label_3
_geom_angle
_geom_angle_site_symmetry_1
_geom_angle_site_symmetry_3
_geom_angle_publ_flag
Al1 S1 P1 101.238(12) . . ?
O1 S2 P1 94.66(2) . . ?
O2 S2 P1 104.29(3) . . ?
O2 S2 O1 111.22(4) . . ?
S2 P1 S1 105.040(12) . . ?
C15 P1 S1 109.14(3) . . ?
C15 P1 S2 106.61(3) . . ?
C19 P1 S1 111.58(3) . . ?
C19 P1 S2 107.85(3) . . ?
C19 P1 C15 115.92(4) . . ?
C2 Si1 C1 113.78(4) . . ?
C3 Si1 C1 112.44(4) . . ?
C3 Si1 C2 102.81(5) . . ?
C4 Si1 C1 110.58(4) . . ?
C4 Si1 C2 108.89(5) . . ?
C4 Si1 C3 107.93(5) . . ?
C5 Si2 C1 114.49(4) . . ?
C6 Si2 C1 112.08(4) . . ?
C6 Si2 C5 105.38(5) . . ?
C7 Si2 C1 110.75(4) . . ?
C7 Si2 C5 104.27(5) . . ?
C7 Si2 C6 109.44(4) . . ?
C9 Si3 C8 108.93(4) . . ?
C10 Si3 C8 114.92(5) . . ?
C10 Si3 C9 104.22(6) . . ?
C11 Si3 C8 115.24(4) . . ?
C11 Si3 C9 108.97(6) . . ?
C11 Si3 C10 103.86(6) . . ?
C12 Si4 C8 113.74(4) . . ?
C13 Si4 C8 113.09(4) . . ?
C13 Si4 C12 102.35(5) . . ?
C14 Si4 C8 112.23(4) . . ?
C14 Si4 C12 106.71(5) . . ?
C14 Si4 C13 108.03(5) . . ?
O1 Al1 S1 91.14(2) . . ?
C1 Al1 S1 107.08(3) . . ?
C1 Al1 O1 109.35(3) . . ?
C8 Al1 S1 110.78(3) . . ?
C8 Al1 O1 110.76(3) . . ?
C8 Al1 C1 123.02(4) . . ?
Al1 O1 S2 132.22(4) . . ?
Si2 C1 Si1 113.86(4) . . ?
Al1 C1 Si1 115.14(4) . . ?
Al1 C1 Si2 116.80(4) . . ?
H1 C1 Si1 104.6(6) . . ?
H1 C1 Si2 104.0(6) . . ?
H1 C1 Al1 99.7(6) . . ?
H2a C2 Si1 110.0(7) . . ?
H2b C2 Si1 109.1(8) . . ?
H2b C2 H2a 110.4(11) . . ?
H2c C2 Si1 113.8(8) . . ?
H2c C2 H2a 106.9(10) . . ?
H2c C2 H2b 106.5(10) . . ?
H3a C3 Si1 111.5(9) . . ?
H3b C3 Si1 113.3(9) . . ?
H3b C3 H3a 108.0(12) . . ?
H3c C3 Si1 109.1(8) . . ?
H3c C3 H3a 105.6(11) . . ?
H3c C3 H3b 109.1(11) . . ?
H4a C4 Si1 110.9(7) . . ?
H4b C4 Si1 113.0(7) . . ?
H4b C4 H4a 105.7(10) . . ?
H4c C4 Si1 110.4(8) . . ?
H4c C4 H4a 108.9(10) . . ?
H4c C4 H4b 107.8(10) . . ?
H5a C5 Si2 112.2(8) . . ?
H5b C5 Si2 111.9(8) . . ?
H5b C5 H5a 107.4(11) . . ?
H5c C5 Si2 108.7(8) . . ?
H5c C5 H5a 109.6(11) . . ?
H5c C5 H5b 106.9(11) . . ?
H6a C6 Si2 114.0(9) . . ?
H6b C6 Si2 111.3(8) . . ?
H6b C6 H6a 103.6(11) . . ?
H6c C6 Si2 110.9(8) . . ?
H6c C6 H6a 108.5(12) . . ?
H6c C6 H6b 108.1(11) . . ?
H7a C7 Si2 109.4(8) . . ?
H7b C7 Si2 113.3(8) . . ?
H7b C7 H7a 107.9(11) . . ?
H7c C7 Si2 109.3(7) . . ?
H7c C7 H7a 109.1(10) . . ?
H7c C7 H7b 107.7(11) . . ?
Si4 C8 Si3 114.93(4) . . ?
Al1 C8 Si3 116.24(4) . . ?
Al1 C8 Si4 116.16(4) . . ?
H8 C8 Si3 102.6(6) . . ?
H8 C8 Si4 102.5(7) . . ?
H8 C8 Al1 101.0(6) . . ?
H9a C9 Si3 111.8(9) . . ?
H9b C9 Si3 109.4(9) . . ?
H9b C9 H9a 108.4(12) . . ?
H9c C9 Si3 109.8(9) . . ?
H9c C9 H9a 108.1(12) . . ?
H9c C9 H9b 109.3(12) . . ?
H10a C10 Si3 113.1(10) . . ?
H10b C10 Si3 112.4(9) . . ?
H10b C10 H10a 109.1(13) . . ?
H10c C10 Si3 106.7(9) . . ?
H10c C10 H10a 108.5(13) . . ?
H10c C10 H10b 106.8(12) . . ?
H11a C11 Si3 113.3(9) . . ?
H11b C11 Si3 113.3(9) . . ?
H11b C11 H11a 106.5(12) . . ?
H11c C11 Si3 107.7(8) . . ?
H11c C11 H11a 108.2(12) . . ?
H11c C11 H11b 107.6(12) . . ?
H12a C12 Si4 111.9(8) . . ?
H12b C12 Si4 114.0(8) . . ?
H12b C12 H12a 108.2(11) . . ?
H12c C12 Si4 108.3(7) . . ?
H12c C12 H12a 107.5(11) . . ?
H12c C12 H12b 106.6(11) . . ?
H13a C13 Si4 113.9(9) . . ?
H13b C13 Si4 111.6(9) . . ?
H13b C13 H13a 109.0(12) . . ?
H13c C13 Si4 109.9(8) . . ?
H13c C13 H13a 106.5(12) . . ?
H13c C13 H13b 105.5(12) . . ?
H14a C14 Si4 111.6(8) . . ?
H14b C14 Si4 112.1(9) . . ?
H14b C14 H14a 109.7(11) . . ?
H14c C14 Si4 108.7(8) . . ?
H14c C14 H14a 105.0(11) . . ?
H14c C14 H14b 109.4(11) . . ?
C16 C15 P1 105.91(6) . . ?
C17 C15 P1 110.70(7) . . ?
C17 C15 C16 108.83(9) . . ?
C18 C15 P1 111.38(7) . . ?
C18 C15 C16 109.18(9) . . ?
C18 C15 C17 110.69(9) . . ?
H16a C16 C15 112.0(7) . . ?
H16b C16 C15 112.1(7) . . ?
H16b C16 H16a 109.5(10) . . ?
H16c C16 C15 108.1(8) . . ?
H16c C16 H16a 107.2(10) . . ?
H16c C16 H16b 107.8(10) . . ?
H17a C17 C15 111.4(7) . . ?
H17b C17 C15 112.3(9) . . ?
H17b C17 H17a 107.0(11) . . ?
H17c C17 C15 107.9(8) . . ?
H17c C17 H17a 109.3(11) . . ?
H17c C17 H17b 108.9(11) . . ?
H18a C18 C15 111.0(8) . . ?
H18b C18 C15 112.8(8) . . ?
H18b C18 H18a 110.2(11) . . ?
H18c C18 C15 107.7(8) . . ?
H18c C18 H18a 107.9(11) . . ?
H18c C18 H18b 107.0(11) . . ?
C20 C19 P1 110.53(7) . . ?
C21 C19 P1 110.52(7) . . ?
C21 C19 C20 110.04(9) . . ?
C22 C19 P1 107.27(6) . . ?
C22 C19 C20 108.90(9) . . ?
C22 C19 C21 109.52(9) . . ?
H20a C20 C19 112.6(8) . . ?
H20b C20 C19 111.1(8) . . ?
H20b C20 H20a 107.2(11) . . ?
H20c C20 C19 108.8(8) . . ?
H20c C20 H20a 108.7(11) . . ?
H20c C20 H20b 108.3(11) . . ?
H21a C21 C19 113.1(7) . . ?
H21b C21 C19 113.2(8) . . ?
H21b C21 H21a 107.3(11) . . ?
H21c C21 C19 108.7(8) . . ?
H21c C21 H21a 106.6(11) . . ?
H21c C21 H21b 107.5(11) . . ?
H22a C22 C19 110.8(7) . . ?
H22b C22 C19 111.2(7) . . ?
H22b C22 H22a 110.0(10) . . ?
H22c C22 C19 108.0(8) . . ?
H22c C22 H22a 109.0(10) . . ?
H22c C22 H22b 107.7(10) . . ?

loop_
_geom_bond_atom_site_label_1
_geom_bond_atom_site_label_2
_geom_bond_distance
_geom_bond_site_symmetry_2
_geom_bond_publ_flag
S1 P1 2.0075(3) . ?
S1 Al1 2.4136(3) . ?
S2 P1 2.3090(3) . ?
S2 O1 1.5404(6) . ?
S2 O2 1.4632(7) . ?
P1 C15 1.8658(9) . ?
P1 C19 1.8642(10) . ?
Si1 C1 1.8765(9) . ?
Si1 C2 1.8809(10) . ?
Si1 C3 1.8791(10) . ?
Si1 C4 1.8766(10) . ?
Si2 C1 1.8757(9) . ?
Si2 C5 1.8789(10) . ?
Si2 C6 1.8777(10) . ?
Si2 C7 1.8800(10) . ?
Si3 C8 1.8891(9) . ?
Si3 C9 1.8751(11) . ?
Si3 C10 1.8783(11) . ?
Si3 C11 1.8726(11) . ?
Si4 C8 1.8821(9) . ?
Si4 C12 1.8766(10) . ?
Si4 C13 1.8833(11) . ?
Si4 C14 1.8746(10) . ?
Al1 O1 1.8294(6) . ?
Al1 C1 1.9814(9) . ?
Al1 C8 1.9895(9) . ?
C1 H1 1.106(12) . ?
C2 H2a 1.103(15) . ?
C2 H2b 1.084(15) . ?
C2 H2c 1.054(14) . ?
C3 H3a 1.084(17) . ?
C3 H3b 1.070(17) . ?
C3 H3c 1.069(15) . ?
C4 H4a 1.085(14) . ?
C4 H4b 1.099(15) . ?
C4 H4c 1.062(15) . ?
C5 H5a 1.113(16) . ?
C5 H5b 1.089(15) . ?
C5 H5c 1.078(15) . ?
C6 H6a 1.064(16) . ?
C6 H6b 1.058(16) . ?
C6 H6c 1.071(15) . ?
C7 H7a 1.097(15) . ?
C7 H7b 1.094(15) . ?
C7 H7c 1.071(14) . ?
C8 H8 1.109(12) . ?
C9 H9a 1.119(17) . ?
C9 H9b 1.056(17) . ?
C9 H9c 1.065(16) . ?
C10 H10a 1.12(2) . ?
C10 H10b 1.053(17) . ?
C10 H10c 1.088(16) . ?
C11 H11a 1.102(18) . ?
C11 H11b 1.058(17) . ?
C11 H11c 1.100(15) . ?
C12 H12a 1.086(15) . ?
C12 H12b 1.072(15) . ?
C12 H12c 1.092(15) . ?
C13 H13a 1.071(17) . ?
C13 H13b 1.075(17) . ?
C13 H13c 1.078(15) . ?
C14 H14a 1.088(16) . ?
C14 H14b 1.062(16) . ?
C14 H14c 1.090(15) . ?
C15 C16 1.5363(15) . ?
C15 C17 1.5361(14) . ?
C15 C18 1.5349(14) . ?
C16 H16a 1.091(14) . ?
C16 H16b 1.101(13) . ?
C16 H16c 1.075(15) . ?
C17 H17a 1.111(14) . ?
C17 H17b 1.065(16) . ?
C17 H17c 1.067(16) . ?
C18 H18a 1.062(15) . ?
C18 H18b 1.105(16) . ?
C18 H18c 1.080(16) . ?
C19 C20 1.5301(14) . ?
C19 C21 1.5397(14) . ?
C19 C22 1.5377(14) . ?
C20 H20a 1.069(15) . ?
C20 H20b 1.084(15) . ?
C20 H20c 1.107(16) . ?
C21 H21a 1.073(14) . ?
C21 H21b 1.069(15) . ?
C21 H21c 1.073(15) . ?
C22 H22a 1.102(14) . ?
C22 H22b 1.084(14) . ?
C22 H22c 1.091(14) . ?

loop_
_exptl_oxdiff_crystal_face_indexfrac_h
_exptl_oxdiff_crystal_face_indexfrac_k
_exptl_oxdiff_crystal_face_indexfrac_l
_exptl_oxdiff_crystal_face_x
_exptl_oxdiff_crystal_face_y
_exptl_oxdiff_crystal_face_z
-0.0008 0.0006 1.0012 -0.0856 0.0115 -0.0251
0.0008 -0.0006 -1.0012 0.0856 -0.0115 0.0251
-5.0067 -1.0028 2.0050 0.0134 -0.0392 -0.4854
5.0067 1.0028 -2.0050 -0.0134 0.0392 0.4854
3.0027 5.0072 -1.0115 0.0181 0.5994 0.4026
-3.0027 -5.0072 1.0115 -0.0181 -0.5994 -0.4026
-5.0089 4.0039 2.9962 -0.0229 0.6241 -0.3781
5.0089 -4.0039 -2.9962 0.0229 -0.6241 0.3781
-5.0077 -3.0041 4.0114 -0.1774 -0.2768 -0.5884
